data_2219098
loop_
_publ_author_name
'Gagnon, Eric'
'Lalibert\'e, Dominic'

_publ_section_title 9,9-Dioctyl-2,7-bis(4,4,5,5-tetramethyl-1,3,2-dioxaborolan-2-yl)-9<i>H</i>-fluorene
_journal_coeditor_code LH2661
_journal_issue 8
_journal_name_full 'Acta Crystallographica Section E'
_journal_page_first o1603
_journal_paper_doi 10.1107/S1600536808022496
_journal_volume 64
_journal_year 2008
_chemical_formula_iupac 'C41 H64 B2 O4'
_chemical_formula_moiety 'C41 H64 B2 O4'
_chemical_formula_sum 'C41 H64 B2 O4'
_chemical_formula_weight 642.54
_chemical_name_systematic
;
9,9-Dioctyl-2,7-bis(4,4,5,5-tetramethyl-1,3,2-dioxaborolan-2-yl)-
9<i>H</i>-fluorene
;
_space_group_IT_number 2
_symmetry_cell_setting triclinic
_symmetry_space_group_name_Hall '-P 1'
_symmetry_space_group_name_H-M 'P -1'
_atom_sites_solution_hydrogens geom
_atom_sites_solution_primary direct
_atom_sites_solution_secondary difmap
_cell_angle_alpha 68.944(3)
_cell_angle_beta 89.834(4)
_cell_angle_gamma 64.306(4)
_cell_formula_units_Z 2
_cell_length_a 12.6694(12)
_cell_length_b 13.3457(11)
_cell_length_c 14.0819(11)
_cell_measurement_reflns_used 17842
_cell_measurement_temperature 150
_cell_measurement_theta_max 68.18
_cell_measurement_theta_min 3.42
_cell_volume 1968.9(3)
_computing_cell_refinement 'SAINT (Bruker, 2006)'
_computing_data_collection 'APEX2 (Bruker, 2006)'
_computing_data_reduction 'SAINT (Bruker, 2006)'
_computing_molecular_graphics 'SHELXTL (Sheldrick, 2008) and MaterialsStudio (Accelrys, 2005)'
_computing_publication_material 'UdMX (Maris, 2004)'
_computing_structure_refinement 'SHELXL97 (Sheldrick, 2008)'
_computing_structure_solution 'SHELXS97 (Sheldrick, 2008)'
_diffrn_ambient_temperature 150
_diffrn_detector_area_resol_mean 8.3
_diffrn_measured_fraction_theta_full 0.858
_diffrn_measured_fraction_theta_max 0.858
_diffrn_measurement_device_type 'Bruker Microstar'
_diffrn_measurement_method \w
_diffrn_radiation_monochromator 'Helios optics'
_diffrn_radiation_source 'Rotating anode'
_diffrn_radiation_type CuK\a
_diffrn_radiation_wavelength 1.54178
_diffrn_reflns_av_R_equivalents 0.054
_diffrn_reflns_av_sigmaI/netI 0.0304
_diffrn_reflns_limit_h_max 14
_diffrn_reflns_limit_h_min -14
_diffrn_reflns_limit_k_max 16
_diffrn_reflns_limit_k_min -16
_diffrn_reflns_limit_l_max 16
_diffrn_reflns_limit_l_min -16
_diffrn_reflns_number 30971
_diffrn_reflns_theta_full 68.40
_diffrn_reflns_theta_max 68.40
_diffrn_reflns_theta_min 3.42
_diffrn_standards_decay_% 1.10
_diffrn_standards_interval_time 900
_diffrn_standards_number 215
_exptl_absorpt_coefficient_mu 0.511
_exptl_absorpt_correction_T_max 0.9748
_exptl_absorpt_correction_T_min 0.8400
_exptl_absorpt_correction_type multi-scan
_exptl_absorpt_process_details '(SADABS; Sheldrick, 2007)'
_exptl_crystal_colour Colorless
_exptl_crystal_density_diffrn 1.084
_exptl_crystal_density_method 'not measured'
_exptl_crystal_description Needle
_exptl_crystal_F_000 704
_exptl_crystal_size_max 0.10
_exptl_crystal_size_mid 0.10
_exptl_crystal_size_min 0.05
_refine_diff_density_max 0.236
_refine_diff_density_min -0.177
_refine_ls_extinction_method none
_refine_ls_goodness_of_fit_ref 1.045
_refine_ls_hydrogen_treatment constr
_refine_ls_matrix_type full
_refine_ls_number_parameters 476
_refine_ls_number_reflns 6210
_refine_ls_number_restraints 66
_refine_ls_restrained_S_all 1.053
_refine_ls_R_factor_all 0.0420
_refine_ls_R_factor_gt 0.0387
_refine_ls_shift/su_max 0.001
_refine_ls_shift/su_mean 0.000
_refine_ls_structure_factor_coef Fsqd
_refine_ls_weighting_details 'calc w=1/[\s^2^(Fo^2^)+(0.0516P)^2^+0.5043P] where P=(Fo^2^+2Fc^2^)/3'
_refine_ls_weighting_scheme calc
_refine_ls_wR_factor_gt 0.1013
_refine_ls_wR_factor_ref 0.1043
_reflns_number_gt 5656
_reflns_number_total 6210
_reflns_threshold_expression I>2\s(I)
_cod_data_source_file lh2661.cif
_cod_data_source_block I
_cod_depositor_comments
;
The following automatic conversions were performed:
'_symmetry_cell_setting' value 'Triclinic' changed to 'triclinic'
according to '/home/saulius/struct/CIF-dictionaries/cif_core.dic'
dictionary named 'cif_core.dic' version 2.4.1 from 2010-06-29.

Automatic conversion script
Id: cif_fix_enum 1527 2010-12-29 10:47:43Z saulius 

The following automatic conversions were performed:

'_symmetry_cell_setting' value 'Triclinic' changed to 'triclinic'
according to /home/saulius/struct/CIF-dictionaries/cif_core.dic
dictionary named 'cif_core.dic' version 2.4.1 from 2010-06-29.

Automatic conversion script
Id: cif_fix_values 1715 2011-07-08 13:25:40Z adriana 
;
_cod_original_sg_symbol_H-M P-1
_cod_database_code 2219098
_cod_database_fobs_code 2219098

loop_
_symmetry_equiv_pos_as_xyz
'x, y, z'
'-x, -y, -z'

loop_
_atom_site_type_symbol
_atom_site_label
_atom_site_fract_x
_atom_site_fract_y
_atom_site_fract_z
_atom_site_U_iso_or_equiv
_atom_site_adp_type
_atom_site_calc_flag
_atom_site_refinement_flags
_atom_site_occupancy
_atom_site_disorder_assembly
_atom_site_disorder_group
C C1 0.56768(12) 0.24345(11) 0.09947(8) 0.0236(3) Uani d . 1 . .
H H1 0.5210 0.3146 0.0396 0.028 Uiso calc R 1 . .
C C2 0.53181(12) 0.15288(11) 0.13794(9) 0.0250(3) Uani d . 1 . .
C C3 0.60214(12) 0.04909(11) 0.22662(9) 0.0257(3) Uani d . 1 . .
H H3 0.5784 -0.0127 0.2533 0.031 Uiso calc R 1 . .
C C4 0.70461(12) 0.03441(11) 0.27598(8) 0.0241(3) Uani d . 1 . .
H H4 0.7510 -0.0362 0.3363 0.029 Uiso calc R 1 . .
C C5 0.93575(12) 0.05491(10) 0.35318(8) 0.0233(3) Uani d . 1 . .
H H5 0.9415 -0.0209 0.3977 0.028 Uiso calc R 1 . .
C C6 1.02058(12) 0.08874(11) 0.36965(8) 0.0240(3) Uani d . 1 . .
H H6 1.0849 0.0352 0.4264 0.029 Uiso calc R 1 . .
C C7 1.01437(12) 0.19971(11) 0.30503(8) 0.0232(3) Uani d . 1 . .
C C8 0.92079(12) 0.27689(10) 0.22061(8) 0.0227(3) Uani d . 1 . .
H H8 0.9161 0.3518 0.1750 0.027 Uiso calc R 1 . .
C C9 0.72596(11) 0.31471(10) 0.11887(8) 0.0215(3) Uani d . 1 . .
C C10 0.67001(11) 0.22972(10) 0.14792(8) 0.0207(3) Uani d . 1 . .
C C11 0.73907(11) 0.12504(10) 0.23588(8) 0.0207(3) Uani d . 1 . .
C C12 0.83515(11) 0.24465(10) 0.20331(8) 0.0203(3) Uani d . 1 . .
C C13 0.84225(12) 0.13397(10) 0.27035(8) 0.0205(3) Uani d . 1 . .
C C14 0.64303(12) 0.43903(10) 0.11943(8) 0.0239(3) Uani d . 1 . .
H H14A 0.6833 0.4906 0.0972 0.029 Uiso calc R 1 . .
H H14B 0.5704 0.4770 0.0670 0.029 Uiso calc R 1 . .
C C15 0.60497(13) 0.44029(11) 0.22170(9) 0.0298(3) Uani d . 1 . .
H H15A 0.5603 0.3931 0.2431 0.036 Uiso calc R 1 . .
H H15B 0.6767 0.4008 0.2756 0.036 Uiso calc R 1 . .
C C16 0.52763(13) 0.56797(12) 0.21393(9) 0.0314(3) Uani d . 1 . .
H H16A 0.4526 0.6040 0.1650 0.038 Uiso calc R 1 . .
H H16B 0.5692 0.6171 0.1848 0.038 Uiso calc R 1 . .
C C17 0.49743(14) 0.57588(12) 0.31602(10) 0.0342(3) Uani d . 1 . .
H H17A 0.5721 0.5316 0.3674 0.041 Uiso calc R 1 . .
H H17B 0.4478 0.5348 0.3412 0.041 Uiso calc R 1 . .
C C18 0.43181(14) 0.70437(12) 0.31007(10) 0.0340(3) Uani d . 1 . .
H H18A 0.3536 0.7466 0.2637 0.041 Uiso calc R 1 . .
H H18B 0.4780 0.7479 0.2792 0.041 Uiso calc R 1 . .
C C19 0.41195(13) 0.71020(12) 0.41468(10) 0.0317(3) Uani d . 1 . .
H H19A 0.3615 0.6711 0.4434 0.038 Uiso calc R 1 . .
H H19B 0.4898 0.6631 0.4623 0.038 Uiso calc R 1 . .
C C20 0.35339(14) 0.83778(12) 0.41154(10) 0.0332(3) Uani d . 1 . .
H H20A 0.2751 0.8850 0.3646 0.040 Uiso calc R 1 . .
H H20B 0.4035 0.8774 0.3829 0.040 Uiso calc R 1 . .
C C21 0.33548(15) 0.84006(13) 0.51746(10) 0.0375(3) Uani d . 1 . .
H H21A 0.2807 0.8070 0.5438 0.056 Uiso calc R 1 . .
H H21B 0.3019 0.9237 0.5120 0.056 Uiso calc R 1 . .
H H21C 0.4123 0.7909 0.5651 0.056 Uiso calc R 1 . .
C C22 0.75963(12) 0.33564(11) 0.01037(8) 0.0235(3) Uani d . 1 . .
H H22A 0.6853 0.3884 -0.0418 0.028 Uiso calc R 1 . .
H H22B 0.8066 0.3805 0.0002 0.028 Uiso calc R 1 . .
C C23 0.82984(12) 0.22350(11) -0.01143(9) 0.0265(3) Uani d . 1 . .
H H23A 0.7803 0.1827 -0.0099 0.032 Uiso calc R 1 . .
H H23B 0.9013 0.1665 0.0434 0.032 Uiso calc R 1 . .
C C24 0.86801(13) 0.25496(11) -0.11621(9) 0.0286(3) Uani d . 1 . .
H H24A 0.7957 0.3114 -0.1703 0.034 Uiso calc R 1 . .
H H24B 0.9151 0.2983 -0.1176 0.034 Uiso calc R 1 . .
C C25 0.94119(14) 0.14749(12) -0.14342(10) 0.0321(3) Uani d . 1 . .
H H25A 0.8905 0.1109 -0.1521 0.038 Uiso calc R 1 . .
H H25B 1.0078 0.0857 -0.0851 0.038 Uiso calc R 1 . .
C C26 0.99199(13) 0.18016(13) -0.24185(10) 0.0327(3) Uani d . 1 . .
H H26A 1.0332 0.2269 -0.2368 0.039 Uiso calc R 1 . .
H H26B 1.0524 0.1043 -0.2457 0.039 Uiso calc R 1 . .
C C27 0.90085(13) 0.25322(13) -0.34141(10) 0.0316(3) Uani d . 1 . .
H H27A 0.8338 0.3226 -0.3337 0.038 Uiso calc R 1 . .
H H27B 0.8689 0.2017 -0.3526 0.038 Uiso calc R 1 . .
C C28 0.95019(14) 0.30120(13) -0.43650(10) 0.0356(3) Uani d . 1 . .
H H28A 0.9824 0.3525 -0.4255 0.043 Uiso calc R 1 . .
H H28B 1.0168 0.2320 -0.4447 0.043 Uiso calc R 1 . .
C C29 0.85806(17) 0.37435(17) -0.53490(11) 0.0515(4) Uani d . 1 . .
H H29A 0.8287 0.3229 -0.5483 0.077 Uiso calc R 1 . .
H H29B 0.8942 0.4046 -0.5929 0.077 Uiso calc R 1 . .
H H29C 0.7916 0.4429 -0.5273 0.077 Uiso calc R 1 . .
B B1 1.10946(14) 0.23555(12) 0.32833(10) 0.0240(3) Uani d . 1 . .
O O1 1.18801(8) 0.17591(8) 0.41961(6) 0.0272(2) Uani d . 1 . .
O O2 1.12260(8) 0.33030(8) 0.25940(6) 0.0298(2) Uani d . 1 . .
C C30 1.27671(12) 0.21973(11) 0.40392(9) 0.0276(3) Uani d D 1 . .
C C31 1.20716(13) 0.34677(11) 0.31416(9) 0.0285(3) Uani d D 1 . .
C C32 1.37874(14) 0.13171(13) 0.37341(11) 0.0365(3) Uani d D 1 . .
H H32A 1.4093 0.0500 0.4277 0.055 Uiso calc R 1 . .
H H32B 1.4424 0.1555 0.3645 0.055 Uiso calc R 1 . .
H H32C 1.3508 0.1325 0.3082 0.055 Uiso calc R 1 . .
C C33 1.31708(15) 0.22104(14) 0.50430(10) 0.0392(4) Uani d D 1 . .
H H33A 1.2473 0.2646 0.5304 0.059 Uiso calc R 1 . .
H H33B 1.3673 0.2617 0.4921 0.059 Uiso calc R 1 . .
H H33C 1.3628 0.1376 0.5554 0.059 Uiso calc R 1 . .
C C34 1.13448(15) 0.44551(13) 0.35113(12) 0.0420(4) Uani d D 1 . .
H H34A 1.0804 0.5190 0.2918 0.063 Uiso calc R 1 . .
H H34B 1.1880 0.4629 0.3851 0.063 Uiso calc R 1 . .
H H34C 1.0879 0.4185 0.4004 0.063 Uiso calc R 1 . .
C C35 1.28192(15) 0.38512(14) 0.23982(11) 0.0406(4) Uani d D 1 . .
H H35A 1.3204 0.3251 0.2099 0.061 Uiso calc R 1 . .
H H35B 1.3429 0.3909 0.2770 0.061 Uiso calc R 1 . .
H H35C 1.2309 0.4642 0.1844 0.061 Uiso calc R 1 . .
B B2 0.41847(15) 0.16668(14) 0.08183(11) 0.0293(3) Uani d . 1 A .
O O3 0.34863(9) 0.26417(9) -0.00506(7) 0.0386(3) Uani d . 1 . .
O O4 0.38022(11) 0.08195(11) 0.11362(8) 0.0570(4) Uani d . 1 . .
C C40 0.27486(13) 0.12168(13) 0.04290(10) 0.0342(3) Uani d D 1 A .
C C41 0.2640(4) 0.2354(5) -0.0494(4) 0.0418(13) Uani d PD 0.50 A 1
C C42 0.1873(4) 0.1423(5) 0.1132(4) 0.0574(13) Uani d PD 0.50 A 1
H H42A 0.2108 0.0668 0.1741 0.086 Uiso calc PR 0.50 A 1
H H42B 0.1081 0.1689 0.0767 0.086 Uiso calc PR 0.50 A 1
H H42C 0.1854 0.2049 0.1351 0.086 Uiso calc PR 0.50 A 1
C C43 0.2789(4) 0.0205(4) 0.0104(3) 0.0477(10) Uani d PD 0.50 A 1
H H43A 0.3469 -0.0050 -0.0244 0.072 Uiso calc PR 0.50 A 1
H H43B 0.2050 0.0517 -0.0370 0.072 Uiso calc PR 0.50 A 1
H H43C 0.2874 -0.0490 0.0720 0.072 Uiso calc PR 0.50 A 1
C C44 0.3127(4) 0.2093(4) -0.1412(2) 0.0567(10) Uani d PD 0.50 A 1
H H44A 0.2627 0.1858 -0.1721 0.085 Uiso calc PR 0.50 A 1
H H44B 0.3944 0.1432 -0.1180 0.085 Uiso calc PR 0.50 A 1
H H44C 0.3123 0.2822 -0.1927 0.085 Uiso calc PR 0.50 A 1
C C45 0.1452(3) 0.3420(3) -0.0827(2) 0.0726(13) Uani d PD 0.50 A 1
H H45A 0.1174 0.3591 -0.0226 0.109 Uiso calc PR 0.50 A 1
H H45B 0.0892 0.3255 -0.1145 0.109 Uiso calc PR 0.50 A 1
H H45C 0.1502 0.4123 -0.1332 0.109 Uiso calc PR 0.50 A 1
C C51 0.2427(3) 0.2582(3) -0.0269(3) 0.0366(14) Uani d PRD 0.50 A 2
C C52 0.3241(3) 0.0379(3) -0.0098(3) 0.0570(11) Uani d PRD 0.50 A 2
H H52A 0.3883 0.0493 -0.0433 0.085 Uiso calc PR 0.50 A 2
H H52B 0.2611 0.0547 -0.0621 0.085 Uiso calc PR 0.50 A 2
H H52C 0.3557 -0.0458 0.0410 0.085 Uiso calc PR 0.50 A 2
C C53 0.1733(4) 0.1101(4) 0.0946(3) 0.0471(10) Uani d PD 0.50 A 2
H H53A 0.2000 0.0254 0.1416 0.071 Uiso calc PR 0.50 A 2
H H53B 0.1063 0.1359 0.0418 0.071 Uiso calc PR 0.50 A 2
H H53C 0.1481 0.1613 0.1341 0.071 Uiso calc PR 0.50 A 2
C C54 0.2145(4) 0.2935(4) -0.1432(2) 0.0562(10) Uani d PD 0.50 A 2
H H54A 0.1456 0.2829 -0.1588 0.084 Uiso calc PR 0.50 A 2
H H54B 0.2834 0.2419 -0.1649 0.084 Uiso calc PR 0.50 A 2
H H54C 0.1963 0.3785 -0.1804 0.084 Uiso calc PR 0.50 A 2
C C55 0.1435(3) 0.3527(3) 0.0019(3) 0.0493(8) Uani d PD 0.50 A 2
H H55A 0.1373 0.4328 -0.0379 0.074 Uiso calc PR 0.50 A 2
H H55B 0.1616 0.3326 0.0760 0.074 Uiso calc PR 0.50 A 2
H H55C 0.0678 0.3535 -0.0139 0.074 Uiso calc PR 0.50 A 2

loop_
_atom_site_aniso_label
_atom_site_aniso_U_11
_atom_site_aniso_U_22
_atom_site_aniso_U_33
_atom_site_aniso_U_12
_atom_site_aniso_U_13
_atom_site_aniso_U_23
C1 0.0205(9) 0.0247(6) 0.0235(5) -0.0087(6) 0.0025(5) -0.0095(5)
C2 0.0217(9) 0.0297(6) 0.0270(6) -0.0125(6) 0.0066(5) -0.0141(5)
C3 0.0251(9) 0.0273(6) 0.0287(6) -0.0149(6) 0.0074(5) -0.0119(5)
C4 0.0233(9) 0.0231(6) 0.0234(5) -0.0101(6) 0.0043(5) -0.0077(4)
C5 0.0232(9) 0.0217(6) 0.0216(5) -0.0088(6) 0.0031(5) -0.0073(4)
C6 0.0185(8) 0.0260(6) 0.0222(5) -0.0063(6) 0.0000(5) -0.0088(5)
C7 0.0196(9) 0.0268(6) 0.0245(5) -0.0096(6) 0.0052(5) -0.0130(5)
C8 0.0214(9) 0.0229(6) 0.0237(5) -0.0102(6) 0.0044(5) -0.0092(4)
C9 0.0193(8) 0.0226(6) 0.0219(5) -0.0096(6) 0.0011(5) -0.0082(4)
C10 0.0188(8) 0.0222(6) 0.0216(5) -0.0084(6) 0.0046(5) -0.0108(4)
C11 0.0176(8) 0.0229(6) 0.0217(5) -0.0076(6) 0.0053(5) -0.0113(4)
C12 0.0173(8) 0.0212(6) 0.0204(5) -0.0065(6) 0.0036(4) -0.0092(4)
C13 0.0185(8) 0.0223(6) 0.0212(5) -0.0081(6) 0.0054(5) -0.0109(4)
C14 0.0210(9) 0.0215(6) 0.0249(5) -0.0078(6) -0.0007(5) -0.0072(4)
C15 0.0295(10) 0.0273(6) 0.0282(6) -0.0092(7) 0.0042(5) -0.0113(5)
C16 0.0303(10) 0.0291(7) 0.0314(6) -0.0094(7) 0.0041(5) -0.0137(5)
C17 0.0331(10) 0.0311(7) 0.0328(7) -0.0087(7) 0.0051(6) -0.0145(5)
C18 0.0335(10) 0.0319(7) 0.0352(7) -0.0118(7) 0.0078(6) -0.0159(5)
C19 0.0289(10) 0.0318(7) 0.0338(6) -0.0119(7) 0.0051(6) -0.0152(5)
C20 0.0315(10) 0.0324(7) 0.0365(7) -0.0134(7) 0.0073(6) -0.0165(5)
C21 0.0364(11) 0.0381(7) 0.0406(7) -0.0149(8) 0.0090(6) -0.0213(6)
C22 0.0226(9) 0.0247(6) 0.0211(5) -0.0113(6) 0.0013(5) -0.0064(4)
C23 0.0267(9) 0.0276(6) 0.0264(6) -0.0136(6) 0.0061(5) -0.0106(5)
C24 0.0294(9) 0.0286(6) 0.0278(6) -0.0133(7) 0.0069(5) -0.0115(5)
C25 0.0323(10) 0.0300(7) 0.0331(6) -0.0128(7) 0.0072(6) -0.0138(5)
C26 0.0263(10) 0.0363(7) 0.0386(7) -0.0124(7) 0.0104(6) -0.0210(6)
C27 0.0291(10) 0.0383(7) 0.0358(7) -0.0178(7) 0.0118(6) -0.0209(6)
C28 0.0365(10) 0.0407(8) 0.0377(7) -0.0202(8) 0.0149(6) -0.0213(6)
C29 0.0543(13) 0.0691(11) 0.0356(8) -0.0324(10) 0.0137(7) -0.0207(7)
B1 0.0188(10) 0.0247(7) 0.0265(6) -0.0073(7) 0.0037(5) -0.0114(5)
O1 0.0236(6) 0.0306(4) 0.0277(4) -0.0162(5) 0.0006(3) -0.0074(3)
O2 0.0279(6) 0.0305(5) 0.0287(4) -0.0156(5) -0.0011(4) -0.0066(3)
C30 0.0235(9) 0.0320(7) 0.0304(6) -0.0174(7) 0.0021(5) -0.0100(5)
C31 0.0256(9) 0.0297(6) 0.0328(6) -0.0157(7) 0.0030(5) -0.0112(5)
C32 0.0249(10) 0.0343(7) 0.0475(8) -0.0123(7) 0.0028(6) -0.0149(6)
C33 0.0393(11) 0.0523(9) 0.0341(7) -0.0302(8) 0.0022(6) -0.0146(6)
C34 0.0408(11) 0.0331(7) 0.0560(9) -0.0175(8) 0.0090(7) -0.0214(7)
C35 0.0439(11) 0.0407(8) 0.0404(7) -0.0273(8) 0.0093(6) -0.0099(6)
B2 0.0267(11) 0.0344(8) 0.0309(7) -0.0167(8) 0.0060(6) -0.0142(6)
O3 0.0326(7) 0.0420(5) 0.0403(5) -0.0225(5) -0.0063(4) -0.0089(4)
O4 0.0524(9) 0.0579(7) 0.0546(6) -0.0432(7) -0.0193(5) 0.0065(5)
C40 0.0263(10) 0.0481(8) 0.0398(7) -0.0229(8) 0.0056(6) -0.0228(6)
C41 0.039(3) 0.049(2) 0.042(3) -0.027(2) -0.007(2) -0.014(2)
C42 0.042(3) 0.094(4) 0.066(2) -0.041(3) 0.0252(19) -0.052(2)
C43 0.050(3) 0.057(2) 0.056(2) -0.034(2) 0.0127(18) -0.0325(17)
C44 0.072(3) 0.082(3) 0.0359(16) -0.054(3) 0.0092(16) -0.0217(17)
C45 0.046(3) 0.055(2) 0.102(3) -0.020(2) -0.024(3) -0.020(2)
C51 0.032(3) 0.057(3) 0.027(2) -0.029(2) -0.0033(17) -0.0129(16)
C52 0.042(3) 0.074(3) 0.080(3) -0.030(3) 0.014(2) -0.053(2)
C53 0.038(3) 0.063(3) 0.053(2) -0.033(2) 0.0109(17) -0.0237(18)
C54 0.046(3) 0.090(3) 0.0381(18) -0.037(3) 0.0048(16) -0.0247(18)
C55 0.034(2) 0.0430(17) 0.065(2) -0.0124(17) 0.0016(16) -0.0215(15)

loop_
_atom_type_symbol
_atom_type_description
_atom_type_scat_dispersion_real
_atom_type_scat_dispersion_imag
_atom_type_scat_source
C C 0.0181 0.0091 'International Tables Vol C Tables 4.2.6.8 and 6.1.1.4'
H H 0.0000 0.0000 'International Tables Vol C Tables 4.2.6.8 and 6.1.1.4'
B B 0.0090 0.0039 'International Tables Vol C Tables 4.2.6.8 and 6.1.1.4'
O O 0.0492 0.0322 'International Tables Vol C Tables 4.2.6.8 and 6.1.1.4'

loop_
_geom_angle_atom_site_label_1
_geom_angle_atom_site_label_2
_geom_angle_atom_site_label_3
_geom_angle
_geom_angle_publ_flag
C10 C1 C2 120.31(11) n
C10 C1 H1 119.8 ?
C2 C1 H1 119.8 ?
C3 C2 C1 118.56(11) n
C3 C2 B2 121.07(11) n
C1 C2 B2 120.36(11) n
C4 C3 C2 121.69(11) n
C4 C3 H3 119.2 ?
C2 C3 H3 119.2 ?
C3 C4 C11 118.76(11) n
C3 C4 H4 120.6 ?
C11 C4 H4 120.6 ?
C6 C5 C13 118.51(10) n
C6 C5 H5 120.7 ?
C13 C5 H5 120.7 ?
C5 C6 C7 121.84(11) n
C5 C6 H6 119.1 ?
C7 C6 H6 119.1 ?
C8 C7 C6 118.70(11) n
C8 C7 B1 121.23(10) n
C6 C7 B1 120.07(11) n
C12 C8 C7 120.16(10) n
C12 C8 H8 119.9 ?
C7 C8 H8 119.9 ?
C12 C9 C10 101.25(9) n
C12 C9 C14 112.05(9) n
C10 C9 C14 112.33(10) n
C12 C9 C22 111.71(10) n
C10 C9 C22 111.77(8) n
C14 C9 C22 107.75(9) n
C1 C10 C11 120.07(10) n
C1 C10 C9 129.04(10) n
C11 C10 C9 110.88(10) n
C4 C11 C10 120.61(11) n
C4 C11 C13 130.94(11) n
C10 C11 C13 108.45(10) n
C8 C12 C13 119.99(11) n
C8 C12 C9 128.97(10) n
C13 C12 C9 111.03(10) n
C5 C13 C12 120.78(11) n
C5 C13 C11 130.84(10) n
C12 C13 C11 108.38(10) n
C15 C14 C9 116.62(9) n
C15 C14 H14A 108.1 ?
C9 C14 H14A 108.1 ?
C15 C14 H14B 108.1 ?
C9 C14 H14B 108.1 ?
H14A C14 H14B 107.3 ?
C16 C15 C14 111.84(10) n
C16 C15 H15A 109.2 ?
C14 C15 H15A 109.2 ?
C16 C15 H15B 109.2 ?
C14 C15 H15B 109.2 ?
H15A C15 H15B 107.9 ?
C15 C16 C17 114.23(10) n
C15 C16 H16A 108.7 ?
C17 C16 H16A 108.7 ?
C15 C16 H16B 108.7 ?
C17 C16 H16B 108.7 ?
H16A C16 H16B 107.6 ?
C16 C17 C18 114.02(11) n
C16 C17 H17A 108.7 ?
C18 C17 H17A 108.7 ?
C16 C17 H17B 108.7 ?
C18 C17 H17B 108.7 ?
H17A C17 H17B 107.6 ?
C17 C18 C19 113.18(11) n
C17 C18 H18A 108.9 ?
C19 C18 H18A 108.9 ?
C17 C18 H18B 108.9 ?
C19 C18 H18B 108.9 ?
H18A C18 H18B 107.8 ?
C20 C19 C18 114.10(11) n
C20 C19 H19A 108.7 ?
C18 C19 H19A 108.7 ?
C20 C19 H19B 108.7 ?
C18 C19 H19B 108.7 ?
H19A C19 H19B 107.6 ?
C19 C20 C21 112.63(11) n
C19 C20 H20A 109.1 ?
C21 C20 H20A 109.1 ?
C19 C20 H20B 109.1 ?
C21 C20 H20B 109.1 ?
H20A C20 H20B 107.8 ?
C20 C21 H21A 109.5 ?
C20 C21 H21B 109.5 ?
H21A C21 H21B 109.5 ?
C20 C21 H21C 109.5 ?
H21A C21 H21C 109.5 ?
H21B C21 H21C 109.5 ?
C23 C22 C9 116.57(9) n
C23 C22 H22A 108.2 ?
C9 C22 H22A 108.2 ?
C23 C22 H22B 108.2 ?
C9 C22 H22B 108.2 ?
H22A C22 H22B 107.3 ?
C22 C23 C24 111.51(9) n
C22 C23 H23A 109.3 ?
C24 C23 H23A 109.3 ?
C22 C23 H23B 109.3 ?
C24 C23 H23B 109.3 ?
H23A C23 H23B 108 ?
C25 C24 C23 115.06(10) n
C25 C24 H24A 108.5 ?
C23 C24 H24A 108.5 ?
C25 C24 H24B 108.5 ?
C23 C24 H24B 108.5 ?
H24A C24 H24B 107.5 ?
C24 C25 C26 113.59(10) n
C24 C25 H25A 108.8 ?
C26 C25 H25A 108.8 ?
C24 C25 H25B 108.8 ?
C26 C25 H25B 108.8 ?
H25A C25 H25B 107.7 ?
C27 C26 C25 114.93(12) n
C27 C26 H26A 108.5 ?
C25 C26 H26A 108.5 ?
C27 C26 H26B 108.5 ?
C25 C26 H26B 108.5 ?
H26A C26 H26B 107.5 ?
C26 C27 C28 113.84(12) n
C26 C27 H27A 108.8 ?
C28 C27 H27A 108.8 ?
C26 C27 H27B 108.8 ?
C28 C27 H27B 108.8 ?
H27A C27 H27B 107.7 ?
C29 C28 C27 113.15(13) n
C29 C28 H28A 108.9 ?
C27 C28 H28A 108.9 ?
C29 C28 H28B 108.9 ?
C27 C28 H28B 108.9 ?
H28A C28 H28B 107.8 ?
C28 C29 H29A 109.5 ?
C28 C29 H29B 109.5 ?
H29A C29 H29B 109.5 ?
C28 C29 H29C 109.5 ?
H29A C29 H29C 109.5 ?
H29B C29 H29C 109.5 ?
O1 B1 O2 113.40(11) n
O1 B1 C7 123.37(11) n
O2 B1 C7 123.22(11) n
B1 O1 C30 106.64(9) n
B1 O2 C31 107.00(9) n
O1 C30 C32 106.27(10) n
O1 C30 C33 108.77(10) n
C32 C30 C33 110.82(12) n
O1 C30 C31 102.20(10) n
C32 C30 C31 113.08(11) n
C33 C30 C31 114.90(11) n
O2 C31 C35 108.70(10) n
O2 C31 C34 106.72(11) n
C35 C31 C34 110.49(11) n
O2 C31 C30 102.19(9) n
C35 C31 C30 114.80(12) n
C34 C31 C30 113.20(11) n
C30 C32 H32A 109.5 ?
C30 C32 H32B 109.5 ?
H32A C32 H32B 109.5 ?
C30 C32 H32C 109.5 ?
H32A C32 H32C 109.5 ?
H32B C32 H32C 109.5 ?
C30 C33 H33A 109.5 ?
C30 C33 H33B 109.5 ?
H33A C33 H33B 109.5 ?
C30 C33 H33C 109.5 ?
H33A C33 H33C 109.5 ?
H33B C33 H33C 109.5 ?
C31 C34 H34A 109.5 ?
C31 C34 H34B 109.5 ?
H34A C34 H34B 109.5 ?
C31 C34 H34C 109.5 ?
H34A C34 H34C 109.5 ?
H34B C34 H34C 109.5 ?
C31 C35 H35A 109.5 ?
C31 C35 H35B 109.5 ?
H35A C35 H35B 109.5 ?
C31 C35 H35C 109.5 ?
H35A C35 H35C 109.5 ?
H35B C35 H35C 109.5 ?
O4 B2 O3 113.26(12) n
O4 B2 C2 123.36(12) n
O3 B2 C2 123.36(11) n
B2 O3 C51 109.1(2) n
B2 O3 C41 108.4(2) n
B2 O4 C40 109.04(11) n
O4 C40 C52 99.86(16) n
O4 C40 C42 98.5(2) n
C52 C40 C42 136.4(2) n
O4 C40 C53 114.34(19) n
C52 C40 C53 112.0(2) n
O4 C40 C41 105.2(2) n
C52 C40 C41 95.6(3) n
C42 C40 C41 117.0(3) n
C53 C40 C41 125.6(3) n
O4 C40 C43 112.7(2) n
C42 C40 C43 108.9(2) n
C53 C40 C43 84.3(2) n
C41 C40 C43 113.6(3) n
O4 C40 C51 102.82(14) n
C52 C40 C51 114.2(2) n
C42 C40 C51 99.5(3) n
C53 C40 C51 112.7(3) n
C43 C40 C51 129.56(19) n
C45 C41 O3 108.5(4) n
C45 C41 C44 111.1(4) n
O3 C41 C44 105.3(4) n
C45 C41 C40 115.5(4) n
O3 C41 C40 101.6(3) n
C44 C41 C40 113.8(4) n
C40 C42 H42A 109.5 ?
C40 C42 H42B 109.5 ?
C40 C42 H42C 109.5 ?
C40 C43 H43A 109.5 ?
C40 C43 H43B 109.5 ?
C40 C43 H43C 109.5 ?
O3 C51 C55 106.6(2) n
O3 C51 C54 108.4(4) n
C55 C51 C54 108.5(3) n
O3 C51 C40 103.10(18) n
C55 C51 C40 114.9(4) n
C54 C51 C40 114.7(2) n
C40 C52 H52A 109.5 ?
C40 C52 H52B 109.5 ?
H52A C52 H52B 109.5 ?
C40 C52 H52C 109.5 ?
H52A C52 H52C 109.5 ?
H52B C52 H52C 109.5 ?
C40 C53 H53A 109.5 ?
C40 C53 H53B 109.5 ?
H53A C53 H53B 109.5 ?
C40 C53 H53C 109.5 ?
H53A C53 H53C 109.5 ?
H53B C53 H53C 109.5 ?
C51 C54 H54A 109.5 ?
C51 C54 H54B 109.5 ?
H54A C54 H54B 109.5 ?
C51 C54 H54C 109.5 ?
H54A C54 H54C 109.5 ?
H54B C54 H54C 109.5 ?
C51 C55 H55A 109.5 ?
C51 C55 H55B 109.5 ?
H55A C55 H55B 109.5 ?
C51 C55 H55C 109.5 ?
H55A C55 H55C 109.5 ?
H55B C55 H55C 109.5 ?

loop_
_geom_bond_atom_site_label_1
_geom_bond_atom_site_label_2
_geom_bond_distance
_geom_bond_publ_flag
C1 C10 1.3744(17) n
C1 C2 1.4020(16) n
C1 H1 0.95 ?
C2 C3 1.4019(17) n
C2 B2 1.547(2) n
C3 C4 1.3761(18) n
C3 H3 0.95 ?
C4 C11 1.3921(16) n
C4 H4 0.95 ?
C5 C6 1.3821(17) n
C5 C13 1.3845(17) n
C5 H5 0.95 ?
C6 C7 1.3996(16) n
C6 H6 0.95 ?
C7 C8 1.3961(17) n
C7 B1 1.5500(18) n
C8 C12 1.3796(16) n
C8 H8 0.95 ?
C9 C12 1.5136(16) n
C9 C10 1.5226(15) n
C9 C14 1.5344(17) n
C9 C22 1.5451(15) n
C10 C11 1.3981(16) n
C11 C13 1.4625(17) n
C12 C13 1.4016(15) n
C14 C15 1.5208(16) n
C14 H14a 0.99 ?
C14 H14b 0.99 ?
C15 C16 1.5148(18) n
C15 H15a 0.99 ?
C15 H15b 0.99 ?
C16 C17 1.5149(17) n
C16 H16a 0.99 ?
C16 H16b 0.99 ?
C17 C18 1.5165(18) n
C17 H17a 0.99 ?
C17 H17b 0.99 ?
C18 C19 1.5175(17) n
C18 H18a 0.99 ?
C18 H18b 0.99 ?
C19 C20 1.5173(18) n
C19 H19a 0.99 ?
C19 H19b 0.99 ?
C20 C21 1.5173(18) n
C20 H20a 0.99 ?
C20 H20b 0.99 ?
C21 H21a 0.98 ?
C21 H21b 0.98 ?
C21 H21c 0.98 ?
C22 C23 1.5163(17) n
C22 H22a 0.99 ?
C22 H22b 0.99 ?
C23 C24 1.5213(16) n
C23 H23a 0.99 ?
C23 H23b 0.99 ?
C24 C25 1.5176(18) n
C24 H24a 0.99 ?
C24 H24b 0.99 ?
C25 C26 1.5263(18) n
C25 H25a 0.99 ?
C25 H25b 0.99 ?
C26 C27 1.5167(19) n
C26 H26a 0.99 ?
C26 H26b 0.99 ?
C27 C28 1.5232(17) n
C27 H27a 0.99 ?
C27 H27b 0.99 ?
C28 C29 1.512(2) n
C28 H28a 0.99 ?
C28 H28b 0.99 ?
C29 H29a 0.98 ?
C29 H29b 0.98 ?
C29 H29c 0.98 ?
B1 O1 1.3644(16) n
B1 O2 1.3670(16) n
O1 C30 1.4591(14) n
O2 C31 1.4564(14) n
C30 C32 1.509(2) n
C30 C33 1.5132(17) n
C30 C31 1.5555(17) n
C31 C35 1.5115(18) n
C31 C34 1.5145(19) n
C32 H32a 0.98 ?
C32 H32b 0.98 ?
C32 H32c 0.98 ?
C33 H33a 0.98 ?
C33 H33b 0.98 ?
C33 H33c 0.98 ?
C34 H34a 0.98 ?
C34 H34b 0.98 ?
C34 H34c 0.98 ?
C35 H35a 0.98 ?
C35 H35b 0.98 ?
C35 H35c 0.98 ?
B2 O4 1.3505(17) n
B2 O3 1.3554(18) n
O3 C51 1.420(4) n
O3 C41 1.490(5) n
O4 C40 1.4385(17) n
C40 C52 1.476(3) n
C40 C42 1.486(4) n
C40 C53 1.515(4) n
C40 C41 1.553(6) n
C40 C43 1.555(4) n
C40 C51 1.588(5) n
C41 C45 1.476(6) n
C41 C44 1.518(6) n
C42 H42a 0.98 ?
C42 H42b 0.98 ?
C42 H42c 0.98 ?
C43 H43a 0.98 ?
C43 H43b 0.98 ?
C43 H43c 0.98 ?
C44 H44a 0.98 ?
C44 H44b 0.98 ?
C44 H44c 0.98 ?
C45 H45a 0.98 ?
C45 H45b 0.98 ?
C45 H45c 0.98 ?
C51 C55 1.525(4) n
C51 C54 1.527(4) n
C52 H52a 0.98 ?
C52 H52b 0.98 ?
C52 H52c 0.98 ?
C53 H53a 0.98 ?
C53 H53b 0.98 ?
C53 H53c 0.98 ?
C54 H54a 0.98 ?
C54 H54b 0.98 ?
C54 H54c 0.98 ?
C55 H55a 0.98 ?
C55 H55b 0.98 ?
C55 H55c 0.98 ?

loop_
_geom_torsion_atom_site_label_1
_geom_torsion_atom_site_label_2
_geom_torsion_atom_site_label_3
_geom_torsion_atom_site_label_4
_geom_torsion
_geom_torsion_publ_flag
C10 C1 C2 C3 0.29(18) n
C10 C1 C2 B2 -178.38(11) n
C1 C2 C3 C4 -0.13(18) n
B2 C2 C3 C4 178.53(12) n
C2 C3 C4 C11 -0.43(18) n
C13 C5 C6 C7 -0.20(18) n
C5 C6 C7 C8 -1.21(18) n
C5 C6 C7 B1 178.19(11) n
C6 C7 C8 C12 1.43(18) n
B1 C7 C8 C12 -177.97(11) n
C2 C1 C10 C11 0.11(18) n
C2 C1 C10 C9 179.01(11) n
C12 C9 C10 C1 -179.77(12) n
C14 C9 C10 C1 60.54(15) n
C22 C9 C10 C1 -60.72(16) n
C12 C9 C10 C11 -0.78(12) n
C14 C9 C10 C11 -120.48(11) n
C22 C9 C10 C11 118.26(11) n
C3 C4 C11 C10 0.83(17) n
C3 C4 C11 C13 -179.31(12) n
C1 C10 C11 C4 -0.68(17) n
C9 C10 C11 C4 -179.77(10) n
C1 C10 C11 C13 179.43(10) n
C9 C10 C11 C13 0.34(13) n
C7 C8 C12 C13 -0.25(17) n
C7 C8 C12 C9 178.66(11) n
C10 C9 C12 C8 -178.02(12) n
C14 C9 C12 C8 -58.12(16) n
C22 C9 C12 C8 62.89(15) n
C10 C9 C12 C13 0.97(12) n
C14 C9 C12 C13 120.87(11) n
C22 C9 C12 C13 -118.12(10) n
C6 C5 C13 C12 1.41(17) n
C6 C5 C13 C11 -177.92(11) n
C8 C12 C13 C5 -1.20(17) n
C9 C12 C13 C5 179.70(10) n
C8 C12 C13 C11 178.26(10) n
C9 C12 C13 C11 -0.83(13) n
C4 C11 C13 C5 -0.2(2) n
C10 C11 C13 C5 179.69(12) n
C4 C11 C13 C12 -179.57(12) n
C10 C11 C13 C12 0.30(13) n
C12 C9 C14 C15 -52.93(14) n
C10 C9 C14 C15 60.26(13) n
C22 C9 C14 C15 -176.21(10) n
C9 C14 C15 C16 177.66(11) n
C14 C15 C16 C17 -174.02(11) n
C15 C16 C17 C18 173.52(12) n
C16 C17 C18 C19 -174.97(12) n
C17 C18 C19 C20 176.35(12) n
C18 C19 C20 C21 -179.74(12) n
C12 C9 C22 C23 63.47(13) n
C10 C9 C22 C23 -49.18(15) n
C14 C9 C22 C23 -173.05(10) n
C9 C22 C23 C24 -174.33(10) n
C22 C23 C24 C25 178.76(11) n
C23 C24 C25 C26 -172.19(11) n
C24 C25 C26 C27 -70.95(15) n
C25 C26 C27 C28 171.05(11) n
C26 C27 C28 C29 -179.67(12) n
C8 C7 B1 O1 166.59(12) n
C6 C7 B1 O1 -12.80(19) n
C8 C7 B1 O2 -13.26(19) n
C6 C7 B1 O2 167.36(12) n
O2 B1 O1 C30 -11.48(15) n
C7 B1 O1 C30 168.66(12) n
O1 B1 O2 C31 -8.34(15) n
C7 B1 O2 C31 171.52(12) n
B1 O1 C30 C32 -94.09(12) n
B1 O1 C30 C33 146.55(12) n
B1 O1 C30 C31 24.66(12) n
B1 O2 C31 C35 144.65(12) n
B1 O2 C31 C34 -96.17(12) n
B1 O2 C31 C30 22.90(13) n
O1 C30 C31 O2 -28.65(12) n
C32 C30 C31 O2 85.16(12) n
C33 C30 C31 O2 -146.25(11) n
O1 C30 C31 C35 -146.12(10) n
C32 C30 C31 C35 -32.31(14) n
C33 C30 C31 C35 96.28(14) n
O1 C30 C31 C34 85.74(12) n
C32 C30 C31 C34 -160.45(11) n
C33 C30 C31 C34 -31.86(16) n
C3 C2 B2 O4 0.1(2) n
C1 C2 B2 O4 178.73(13) n
C3 C2 B2 O3 -178.85(13) n
C1 C2 B2 O3 -0.2(2) n
O4 B2 O3 C51 10.4(2) n
C2 B2 O3 C51 -170.52(17) n
O4 B2 O3 C41 -10.8(3) n
C2 B2 O3 C41 168.2(2) n
O3 B2 O4 C40 0.63(18) n
C2 B2 O4 C40 -178.41(12) n
B2 O4 C40 C52 107.9(2) n
B2 O4 C40 C42 -111.8(2) n
B2 O4 C40 C53 -132.4(2) n
B2 O4 C40 C41 9.2(3) n
B2 O4 C40 C43 133.48(19) n
B2 O4 C40 C51 -9.9(2) n
B2 O3 C41 C45 137.4(4) n
B2 O3 C41 C44 -103.6(3) n
B2 O3 C41 C40 15.2(3) n
O4 C40 C41 C45 -131.7(3) n
C42 C40 C41 C45 -23.6(5) n
C43 C40 C41 C45 104.7(4) n
O4 C40 C41 O3 -14.5(3) n
C42 C40 C41 O3 93.6(3) n
C43 C40 C41 O3 -138.2(3) n
O4 C40 C41 C44 98.2(3) n
C42 C40 C41 C44 -153.8(3) n
C43 C40 C41 C44 -25.5(5) n
B2 O3 C51 C55 105.8(3) n
B2 O3 C51 C54 -137.6(3) n
B2 O3 C51 C40 -15.6(2) n
O4 C40 C51 O3 15.3(2) n
C52 C40 C51 O3 -91.9(2) n
C53 C40 C51 O3 138.9(2) n
O4 C40 C51 C55 -100.3(2) n
C52 C40 C51 C55 152.57(18) n
C53 C40 C51 C55 23.3(3) n
O4 C40 C51 C54 132.9(3) n
C52 C40 C51 C54 25.8(5) n
C53 C40 C51 C54 -103.5(4) n
